data_7023389
loop_
_publ_author_name
'Tubaro, Cristina'
'Baron, Marco'
'Costante, Michele'
'Basato, Marino'
'Biffis, Andrea'
'Gennaro, Armando'
'Isse, Abdirisak Ahmed'
'Graiff, Claudia'
'Accorsi, Gianluca'

_publ_section_title
;
 Dinuclear gold(I) complexes with propylene bridged N-heterocyclic
 dicarbene ligands: synthesis, structures, and trends in reactivities and
 properties.
;
_journal_issue 30
_journal_name_full 'Dalton transactions (Cambridge, England : 2003)'
_journal_page_first 10952
_journal_page_last 10963
_journal_paper_doi 10.1039/c3dt51260f
_journal_volume 42
_journal_year 2013
_chemical_formula_sum 'C38 H40 Au2 F12 N8 P2'
_chemical_formula_weight 1292.65
_chemical_name_systematic
; 
 ? 
;
_space_group_IT_number 63
_symmetry_cell_setting orthorhombic
_symmetry_space_group_name_Hall '-C 2c 2'
_symmetry_space_group_name_H-M 'C m c m'
_atom_sites_solution_hydrogens geom
_atom_sites_solution_primary direct
_atom_sites_solution_secondary difmap
_audit_creation_method SHELXL-97
_cell_angle_alpha 90.00
_cell_angle_beta 90.00
_cell_angle_gamma 90.00
_cell_formula_units_Z 4
_cell_length_a 18.4946(13)
_cell_length_b 7.3745(5)
_cell_length_c 30.442(2)
_cell_measurement_reflns_used 999
_cell_measurement_temperature 203(2)
_cell_measurement_theta_max 30
_cell_measurement_theta_min 2
_cell_volume 4151.9(5)
_computing_cell_refinement 'APEX II (Bruker, 2008)'
_computing_data_collection 'APEX II (Bruker, 2008)'
_computing_data_reduction 'SAINT (Bruker, 2008)'
_computing_molecular_graphics 'ORTEP-3 for Windows (Farrugia, 1997)'
_computing_publication_material 'WinGX (Farrugia, 1999)'
_computing_structure_refinement 'SHELXL-97 (Sheldrick, 1997)'
_computing_structure_solution 'SHELXS-97 (Sheldrick, 1990)'
_diffrn_ambient_temperature 203(2)
_diffrn_measured_fraction_theta_full 0.995
_diffrn_measured_fraction_theta_max 0.995
_diffrn_measurement_device_type 'Bruker APEX II '
_diffrn_measurement_method 'omega scan'
_diffrn_radiation_monochromator graphite
_diffrn_radiation_source 'fine-focus sealed tube'
_diffrn_radiation_type MoK\a
_diffrn_radiation_wavelength 0.71073
_diffrn_reflns_av_R_equivalents 0.0506
_diffrn_reflns_av_sigmaI/netI 0.0304
_diffrn_reflns_limit_h_max 26
_diffrn_reflns_limit_h_min -25
_diffrn_reflns_limit_k_max 10
_diffrn_reflns_limit_k_min -10
_diffrn_reflns_limit_l_max 42
_diffrn_reflns_limit_l_min -42
_diffrn_reflns_number 24350
_diffrn_reflns_theta_full 30.19
_diffrn_reflns_theta_max 30.19
_diffrn_reflns_theta_min 2.20
_exptl_absorpt_coefficient_mu 7.231
_exptl_absorpt_correction_T_max 0.7460
_exptl_absorpt_correction_T_min 0.5121
_exptl_absorpt_correction_type empirical
_exptl_absorpt_process_details 'software bruker'
_exptl_crystal_colour colourless
_exptl_crystal_density_diffrn 2.068
_exptl_crystal_density_method 'not measured'
_exptl_crystal_description prism
_exptl_crystal_F_000 2480
_exptl_crystal_size_max 0.12
_exptl_crystal_size_mid 0.11
_exptl_crystal_size_min 0.09
_refine_diff_density_max 2.442
_refine_diff_density_min -5.508
_refine_diff_density_rms 0.206
_refine_ls_extinction_method none
_refine_ls_goodness_of_fit_ref 1.244
_refine_ls_hydrogen_treatment constr
_refine_ls_matrix_type full
_refine_ls_number_parameters 156
_refine_ls_number_reflns 3218
_refine_ls_number_restraints 0
_refine_ls_restrained_S_all 1.244
_refine_ls_R_factor_all 0.0638
_refine_ls_R_factor_gt 0.0481
_refine_ls_shift/su_max 0.000
_refine_ls_shift/su_mean 0.000
_refine_ls_structure_factor_coef Fsqd
_refine_ls_weighting_details 'calc w=1/[\s^2^(Fo^2^)+(0.0058P)^2^+88.2613P] where P=(Fo^2^+2Fc^2^)/3'
_refine_ls_weighting_scheme calc
_refine_ls_wR_factor_gt 0.0913
_refine_ls_wR_factor_ref 0.0956
_reflns_number_gt 2637
_reflns_number_total 3218
_reflns_threshold_expression >2sigma(I)
_cod_data_source_file c3dt51260f.txt
_cod_data_source_block Comp1a
_cod_original_sg_symbol_H-M Cmcm
_cod_database_code 7023389

loop_
_symmetry_equiv_pos_as_xyz
'x, y, z'
'-x, -y, z+1/2'
'-x, y, -z+1/2'
'x, -y, -z'
'x+1/2, y+1/2, z'
'-x+1/2, -y+1/2, z+1/2'
'-x+1/2, y+1/2, -z+1/2'
'x+1/2, -y+1/2, -z'
'-x, -y, -z'
'x, y, -z-1/2'
'x, -y, z-1/2'
'-x, y, z'
'-x+1/2, -y+1/2, -z'
'x+1/2, y+1/2, -z-1/2'
'x+1/2, -y+1/2, z-1/2'
'-x+1/2, y+1/2, z'

loop_
_atom_site_label
_atom_site_type_symbol
_atom_site_fract_x
_atom_site_fract_y
_atom_site_fract_z
_atom_site_U_iso_or_equiv
_atom_site_adp_type
_atom_site_occupancy
_atom_site_symmetry_multiplicity
_atom_site_calc_flag
_atom_site_refinement_flags
P1 P 0.0000 0.5000 0.5000 0.0341(8) Uani 1 4 d S
P2 P 0.0000 0.7236(5) 0.2500 0.0257(7) Uani 1 4 d S
F1 F -0.0861(3) 0.5000 0.5000 0.060(2) Uani 1 2 d S
F2 F 0.0000 0.5743(11) 0.5488(2) 0.057(2) Uani 1 2 d S
F3 F 0.0000 0.7043(10) 0.4820(3) 0.063(2) Uani 1 2 d S
F4 F -0.0869(3) 0.7222(9) 0.2500 0.0405(15) Uani 1 2 d S
F5 F 0.0000 0.8739(11) 0.2868(3) 0.067(2) Uani 1 2 d S
F6 F 0.0000 0.5720(11) 0.2870(3) 0.069(2) Uani 1 2 d S
C1 C 0.1089(3) 1.1634(9) 0.36417(19) 0.0262(11) Uani 1 1 d .
C2 C 0.1183(4) 1.0565(11) 0.4419(2) 0.0401(18) Uani 1 1 d .
H2A H 0.1284 1.1487 0.4637 0.060 Uiso 1 1 calc R
H2B H 0.1399 0.9426 0.4509 0.060 Uiso 1 1 calc R
H2C H 0.0664 1.0412 0.4391 0.060 Uiso 1 1 calc R
C3 C 0.2220(4) 1.1254(9) 0.3907(2) 0.0280(13) Uani 1 1 d .
C4 C 0.2831(4) 1.0877(10) 0.4161(2) 0.0351(15) Uani 1 1 d .
H4 H 0.2794 1.0421 0.4449 0.042 Uiso 1 1 calc R
C5 C 0.3492(4) 1.1210(10) 0.3969(3) 0.0389(17) Uani 1 1 d .
H5 H 0.3915 1.0961 0.4129 0.047 Uiso 1 1 calc R
C6 C 0.3553(4) 1.1912(10) 0.3540(2) 0.0343(15) Uani 1 1 d .
H6 H 0.4014 1.2140 0.3422 0.041 Uiso 1 1 calc R
C7 C 0.2947(4) 1.2269(9) 0.3292(2) 0.0297(14) Uani 1 1 d .
H7 H 0.2985 1.2743 0.3006 0.036 Uiso 1 1 calc R
C8 C 0.2277(3) 1.1905(9) 0.34776(19) 0.0247(12) Uani 1 1 d .
C9 C 0.1376(4) 1.2896(8) 0.29027(19) 0.0262(13) Uani 1 1 d .
H9A H 0.1632 1.4052 0.2872 0.031 Uiso 1 1 calc R
H9B H 0.0857 1.3162 0.2905 0.031 Uiso 1 1 calc R
C10 C 0.1542(5) 1.1731(13) 0.2500 0.0233(16) Uani 1 2 d S
H10A H 0.1241 1.0637 0.2500 0.028 Uiso 1 2 calc SR
H10B H 0.2051 1.1365 0.2500 0.028 Uiso 1 2 calc SR
N1 N 0.1485(3) 1.1121(7) 0.39962(16) 0.0269(12) Uani 1 1 d .
N2 N 0.1571(3) 1.2094(7) 0.33269(16) 0.0238(11) Uani 1 1 d .
Au1 Au 0.0000 1.16718(5) 0.362124(11) 0.02632(10) Uani 1 2 d S

loop_
_atom_site_aniso_label
_atom_site_aniso_U_11
_atom_site_aniso_U_22
_atom_site_aniso_U_33
_atom_site_aniso_U_23
_atom_site_aniso_U_13
_atom_site_aniso_U_12
P1 0.0348(19) 0.044(2) 0.0238(15) -0.0053(16) 0.000 0.000
P2 0.0241(16) 0.0215(15) 0.0314(16) 0.000 0.000 0.000
F1 0.034(3) 0.099(6) 0.047(4) -0.007(4) 0.000 0.000
F2 0.058(4) 0.078(5) 0.034(3) -0.027(4) 0.000 0.000
F3 0.080(6) 0.044(4) 0.065(5) 0.010(4) 0.000 0.000
F4 0.025(3) 0.053(4) 0.044(3) 0.000 0.000 0.008(3)
F5 0.057(5) 0.072(6) 0.072(5) -0.040(4) 0.000 0.000
F6 0.032(4) 0.064(5) 0.110(6) 0.050(5) 0.000 0.000
C1 0.029(3) 0.029(3) 0.021(2) -0.002(3) 0.001(2) 0.003(3)
C2 0.044(4) 0.057(5) 0.019(3) 0.008(3) 0.005(3) 0.006(4)
C3 0.032(3) 0.029(3) 0.023(3) -0.006(2) -0.004(2) 0.007(3)
C4 0.043(4) 0.038(4) 0.025(3) 0.000(3) -0.010(3) 0.006(3)
C5 0.035(4) 0.039(4) 0.042(4) -0.007(3) -0.012(3) 0.007(3)
C6 0.026(3) 0.037(4) 0.040(4) -0.009(3) 0.001(3) 0.001(3)
C7 0.030(3) 0.032(3) 0.028(3) -0.006(3) 0.004(3) 0.000(3)
C8 0.024(3) 0.026(3) 0.024(3) -0.006(2) -0.002(2) 0.004(2)
C9 0.035(3) 0.024(3) 0.020(3) 0.000(2) 0.001(2) 0.003(3)
C10 0.030(4) 0.022(4) 0.018(3) 0.000 0.000 -0.001(4)
N1 0.032(3) 0.030(3) 0.019(2) 0.000(2) 0.001(2) 0.003(2)
N2 0.029(3) 0.024(3) 0.019(2) -0.0018(19) -0.001(2) 0.003(2)
Au1 0.02535(16) 0.03343(18) 0.02016(14) -0.00376(16) 0.000 0.000

loop_
_atom_type_symbol
_atom_type_description
_atom_type_scat_dispersion_real
_atom_type_scat_dispersion_imag
_atom_type_scat_source
C C 0.0033 0.0016 'International Tables Vol C Tables 4.2.6.8 and 6.1.1.4'
H H 0.0000 0.0000 'International Tables Vol C Tables 4.2.6.8 and 6.1.1.4'
N N 0.0061 0.0033 'International Tables Vol C Tables 4.2.6.8 and 6.1.1.4'
F F 0.0171 0.0103 'International Tables Vol C Tables 4.2.6.8 and 6.1.1.4'
P P 0.1023 0.0942 'International Tables Vol C Tables 4.2.6.8 and 6.1.1.4'
Au Au -2.0133 8.8022 'International Tables Vol C Tables 4.2.6.8 and 6.1.1.4'

loop_
_geom_angle_atom_site_label_1
_geom_angle_atom_site_label_2
_geom_angle_atom_site_label_3
_geom_angle
_geom_angle_site_symmetry_1
_geom_angle_site_symmetry_3
F2 P1 F2 180.00(16) 9_566 .
F2 P1 F1 89.998(3) 9_566 .
F2 P1 F1 90.000(3) . .
F2 P1 F1 90.002(3) 9_566 9_566
F2 P1 F1 90.000(3) . 9_566
F1 P1 F1 180.000(1) . 9_566
F2 P1 F3 90.2(4) 9_566 .
F2 P1 F3 89.8(4) . .
F1 P1 F3 90.000(1) . .
F1 P1 F3 90.000(4) 9_566 .
F2 P1 F3 89.8(4) 9_566 9_566
F2 P1 F3 90.2(4) . 9_566
F1 P1 F3 89.998(4) . 9_566
F1 P1 F3 90.002(1) 9_566 9_566
F3 P1 F3 179.996(1) . 9_566
F5 P2 F5 90.7(7) . 10_556
F5 P2 F6 89.5(5) . .
F5 P2 F6 179.9(5) 10_556 .
F5 P2 F6 179.9(5) . 10_556
F5 P2 F6 89.4(5) 10_556 10_556
F6 P2 F6 90.4(7) . 10_556
F5 P2 F4 90.27(19) . .
F5 P2 F4 90.27(19) 10_556 .
F6 P2 F4 89.73(19) . .
F6 P2 F4 89.73(19) 10_556 .
F5 P2 F4 90.27(19) . 3
F5 P2 F4 90.27(19) 10_556 3
F6 P2 F4 89.73(19) . 3
F6 P2 F4 89.73(19) 10_556 3
F4 P2 F4 179.2(5) . 3
N2 C1 N1 106.1(5) . .
N2 C1 Au1 129.3(4) . .
N1 C1 Au1 124.6(4) . .
N1 C2 H2A 109.5 . .
N1 C2 H2B 109.5 . .
H2A C2 H2B 109.5 . .
N1 C2 H2C 109.5 . .
H2A C2 H2C 109.5 . .
H2B C2 H2C 109.5 . .
N1 C3 C8 106.3(5) . .
N1 C3 C4 132.0(6) . .
C8 C3 C4 121.7(6) . .
C5 C4 C3 116.5(6) . .
C5 C4 H4 121.7 . .
C3 C4 H4 121.7 . .
C4 C5 C6 122.1(7) . .
C4 C5 H5 119.0 . .
C6 C5 H5 119.0 . .
C7 C6 C5 120.8(7) . .
C7 C6 H6 119.6 . .
C5 C6 H6 119.6 . .
C6 C7 C8 117.8(6) . .
C6 C7 H7 121.1 . .
C8 C7 H7 121.1 . .
C7 C8 N2 133.2(6) . .
C7 C8 C3 121.0(6) . .
N2 C8 C3 105.8(5) . .
N2 C9 C10 115.5(5) . .
N2 C9 H9A 108.4 . .
C10 C9 H9A 108.4 . .
N2 C9 H9B 108.4 . .
C10 C9 H9B 108.4 . .
H9A C9 H9B 107.5 . .
C9 C10 C9 106.7(7) . 10_556
C9 C10 H10A 110.4 . .
C9 C10 H10A 110.4 10_556 .
C9 C10 H10B 110.4 . .
C9 C10 H10B 110.4 10_556 .
H10A C10 H10B 108.6 . .
C1 N1 C3 110.7(5) . .
C1 N1 C2 124.9(6) . .
C3 N1 C2 124.4(6) . .
C1 N2 C8 111.1(5) . .
C1 N2 C9 124.3(5) . .
C8 N2 C9 124.2(5) . .
C1 Au1 C1 176.1(4) 12 .

loop_
_geom_bond_atom_site_label_1
_geom_bond_atom_site_label_2
_geom_bond_distance
_geom_bond_site_symmetry_2
P1 F2 1.584(6) 9_566
P1 F2 1.584(6) .
P1 F1 1.592(6) .
P1 F1 1.592(6) 9_566
P1 F3 1.603(7) .
P1 F3 1.603(7) 9_566
P2 F5 1.577(7) .
P2 F5 1.577(7) 10_556
P2 F6 1.587(7) .
P2 F6 1.587(7) 10_556
P2 F4 1.608(6) .
P2 F4 1.608(6) 3
C1 N2 1.352(8) .
C1 N1 1.358(8) .
C1 Au1 2.015(6) .
C2 N1 1.461(8) .
C2 H2A 0.9700 .
C2 H2B 0.9700 .
C2 H2C 0.9700 .
C3 N1 1.390(8) .
C3 C8 1.397(9) .
C3 C4 1.398(9) .
C4 C5 1.377(11) .
C4 H4 0.9400 .
C5 C6 1.409(10) .
C5 H5 0.9400 .
C6 C7 1.377(9) .
C6 H6 0.9400 .
C7 C8 1.387(9) .
C7 H7 0.9400 .
C8 N2 1.391(8) .
C9 N2 1.466(7) .
C9 C10 1.528(8) .
C9 H9A 0.9800 .
C9 H9B 0.9800 .
C10 C9 1.528(8) 10_556
C10 H10A 0.9800 .
C10 H10B 0.9800 .
Au1 C1 2.015(6) 12
